data_7024230
loop_
_publ_author_name
'Ross, Tamsyn M.'
'Neville, Suzanne M.'
'Innes, David S.'
'Turner, David R.'
'Moubaraki, Boujemaa'
'Murray, Keith S.'

_publ_section_title
;
 Spin crossover in iron(III) Schiff-base 1-D chain complexes.
;
_journal_issue 1
_journal_name_full 'Dalton transactions (Cambridge, England : 2003)'
_journal_page_first 149
_journal_page_last 159
_journal_paper_doi 10.1039/b913234a
_journal_volume 39
_journal_year 2010
_chemical_formula_moiety 'C28 H24 Fe N4 O2, C24 H20 B, 2(C H4 O)'
_chemical_formula_sum 'C54 H52 B Fe N4 O4'
_chemical_formula_weight 887.66
_chemical_name_common 1b
_chemical_name_systematic
;
?
;
_space_group_IT_number 14
_symmetry_cell_setting monoclinic
_symmetry_Int_Tables_number 14
_symmetry_space_group_name_Hall '-P 2yn'
_symmetry_space_group_name_H-M 'P 1 21/n 1'
_atom_sites_solution_hydrogens geom
_atom_sites_solution_primary direct
_atom_sites_solution_secondary difmap
_audit_creation_date '9 November 2005'
_audit_creation_method SHELXL-97
_cell_angle_alpha 90.00
_cell_angle_beta 97.0780(10)
_cell_angle_gamma 90.00
_cell_formula_units_Z 4
_cell_length_a 13.7711(4)
_cell_length_b 14.6168(4)
_cell_length_c 22.6560(5)
_cell_measurement_reflns_used 111
_cell_measurement_temperature 123
_cell_measurement_theta_max 24.4445
_cell_measurement_theta_min 2.1565
_cell_volume 4525.7(2)
_computing_cell_refinement 'SMART (BrukerAXS, 1997)'
_computing_data_collection 'SMART (BrukerAXS, 1997)'
_computing_data_reduction 'SAINT+ (BrukerAXS, 1997)'
_computing_molecular_graphics 'MERCURY 1.4 (Bruno et al., 2002)'
_computing_publication_material 'XCIF V6.12 (BrukerAXS, 2001).'
_computing_structure_refinement X-SEED
_computing_structure_solution 'SHELXS86 (Sheldrick, 1990)'
_diffrn_ambient_temperature 123
_diffrn_measured_fraction_theta_full 0.995
_diffrn_measured_fraction_theta_max 0.995
_diffrn_measurement_device_type 'APEX X8'
_diffrn_measurement_method 'scans in phi and omega'
_diffrn_radiation_monochromator graphite
_diffrn_radiation_source 'fine-focus sealed tube'
_diffrn_radiation_type MoK\a
_diffrn_radiation_wavelength 0.71073
_diffrn_reflns_av_R_equivalents 0.0000
_diffrn_reflns_av_sigmaI/netI 0.0673
_diffrn_reflns_limit_h_max 16
_diffrn_reflns_limit_h_min -16
_diffrn_reflns_limit_k_max 17
_diffrn_reflns_limit_k_min 0
_diffrn_reflns_limit_l_max 26
_diffrn_reflns_limit_l_min 0
_diffrn_reflns_number 7714
_diffrn_reflns_theta_full 24.75
_diffrn_reflns_theta_max 24.75
_diffrn_reflns_theta_min 2.29
_diffrn_standards_decay_% 0
_diffrn_standards_interval_count 0
_diffrn_standards_interval_time 0
_diffrn_standards_number 0
_exptl_absorpt_coefficient_mu 0.385
_exptl_absorpt_correction_T_max 1.000000
_exptl_absorpt_correction_T_min 0.862333
_exptl_absorpt_correction_type empirical
_exptl_absorpt_process_details SADABS
_exptl_crystal_colour 'orange brown'
_exptl_crystal_density_diffrn 1.303
_exptl_crystal_density_method 'not measured'
_exptl_crystal_description plate
_exptl_crystal_F_000 1868
_exptl_crystal_size_max 0.25
_exptl_crystal_size_mid 0.25
_exptl_crystal_size_min 0.18
_refine_diff_density_max 0.850
_refine_diff_density_min -0.422
_refine_diff_density_rms 0.072
_refine_ls_extinction_method none
_refine_ls_goodness_of_fit_ref 1.050
_refine_ls_hydrogen_treatment constr
_refine_ls_matrix_type full
_refine_ls_number_parameters 581
_refine_ls_number_reflns 7714
_refine_ls_number_restraints 0
_refine_ls_restrained_S_all 1.050
_refine_ls_R_factor_all 0.0924
_refine_ls_R_factor_gt 0.0603
_refine_ls_shift/su_max 0.000
_refine_ls_shift/su_mean 0.000
_refine_ls_structure_factor_coef Fsqd
_refine_ls_weighting_details 'calc w=1/[\s^2^(Fo^2^)+(0.0193P)^2^+10.6857P] where P=(Fo^2^+2Fc^2^)/3'
_refine_ls_weighting_scheme calc
_refine_ls_wR_factor_gt 0.1076
_refine_ls_wR_factor_ref 0.1224
_reflns_number_gt 5758
_reflns_number_total 7714
_reflns_threshold_expression >2sigma(I)
_cod_data_source_file b913234a.txt
_cod_data_source_block 1b
_cod_original_sg_symbol_H-M P21/n
_cod_database_code 7024230

loop_
_symmetry_equiv_pos_as_xyz
'x, y, z'
'-x+1/2, y+1/2, -z+1/2'
'-x, -y, -z'
'x-1/2, -y-1/2, z-1/2'

loop_
_atom_site_label
_atom_site_type_symbol
_atom_site_fract_x
_atom_site_fract_y
_atom_site_fract_z
_atom_site_U_iso_or_equiv
_atom_site_adp_type
_atom_site_occupancy
_atom_site_symmetry_multiplicity
_atom_site_calc_flag
_atom_site_refinement_flags
Fe1 Fe 0.69408(4) 0.95728(3) 0.79369(2) 0.01526(14) Uani 1 1 d .
N3 N 0.5369(2) 0.9598(2) 0.80123(12) 0.0181(6) Uani 1 1 d .
N4 N -0.1483(2) 0.9553(2) 0.78527(12) 0.0181(6) Uani 1 1 d .
C22 C 0.2300(3) 0.9849(3) 0.81070(16) 0.0256(9) Uani 1 1 d .
H22 H 0.2123 1.0080 0.8461 0.031 Uiso 1 1 calc R
C18 C 0.3722(3) 0.9647(3) 0.75129(15) 0.0251(9) Uani 1 1 d .
H18 H 0.3306 0.9622 0.7157 0.030 Uiso 1 1 calc R
O2 O 0.70809(17) 1.06502(15) 0.84177(9) 0.0183(5) Uani 1 1 d .
O1 O 0.67298(17) 0.99717(16) 0.71394(9) 0.0180(5) Uani 1 1 d .
C1 C 0.6639(2) 0.9533(2) 0.66213(14) 0.0168(8) Uani 1 1 d .
C19 C 0.3346(3) 0.9781(2) 0.80565(15) 0.0226(8) Uani 1 1 d .
C21 C 0.5009(3) 0.9746(2) 0.85273(15) 0.0213(8) Uani 1 1 d .
H21 H 0.5446 0.9793 0.8874 0.026 Uiso 1 1 calc R
C17 C 0.4707(3) 0.9555(3) 0.75168(16) 0.0266(9) Uani 1 1 d .
H17 H 0.4943 0.9456 0.7155 0.032 Uiso 1 1 calc R
C10 C 0.7455(2) 0.9112(2) 0.92547(15) 0.0198(8) Uani 1 1 d .
H10 H 0.7633 0.8693 0.9558 0.024 Uiso 1 1 calc R
N2 N 0.7319(2) 0.88072(19) 0.87178(12) 0.0170(7) Uani 1 1 d .
C9 C 0.7469(3) 0.7835(2) 0.86056(15) 0.0198(8) Uani 1 1 d .
H9A H 0.7406 0.7481 0.8961 0.024 Uiso 1 1 calc R
H9B H 0.8119 0.7736 0.8494 0.024 Uiso 1 1 calc R
C8 C 0.6701(3) 0.7541(2) 0.81055(15) 0.0212(8) Uani 1 1 d .
H8A H 0.6859 0.6942 0.7959 0.025 Uiso 1 1 calc R
H8B H 0.6064 0.7508 0.8246 0.025 Uiso 1 1 calc R
N1 N 0.6689(2) 0.82253(19) 0.76292(12) 0.0175(7) Uani 1 1 d .
C3 C 0.6572(3) 0.9610(3) 0.55526(15) 0.0242(9) Uani 1 1 d .
H3 H 0.6615 0.9956 0.5212 0.029 Uiso 1 1 calc R
C26 C 0.0537(3) 0.9612(3) 0.77483(16) 0.0247(9) Uani 1 1 d .
C12 C 0.7439(3) 1.0266(3) 1.00313(15) 0.0234(9) Uani 1 1 d .
H12 H 0.7588 0.9801 1.0307 0.028 Uiso 1 1 calc R
C46 C 0.8992(3) 0.7115(2) 0.99301(15) 0.0208(8) Uani 1 1 d .
H46 H 0.8767 0.6536 0.9813 0.025 Uiso 1 1 calc R
C47 C 0.6817(3) 0.7277(2) 1.03964(15) 0.0211(8) Uani 1 1 d .
C5 C 0.6354(2) 0.8166(2) 0.60066(15) 0.0199(8) Uani 1 1 d .
H5 H 0.6230 0.7542 0.5974 0.024 Uiso 1 1 calc R
C44 C 0.9980(3) 0.8415(3) 0.97583(17) 0.0274(9) Uani 1 1 d .
H44 H 1.0411 0.8711 0.9536 0.033 Uiso 1 1 calc R
C25 C -0.0144(3) 0.9299(3) 0.72870(16) 0.0290(10) Uani 1 1 d .
H25 H 0.0062 0.9103 0.6932 0.035 Uiso 1 1 calc R
C42 C 0.9058(3) 0.8374(2) 1.05859(16) 0.0240(9) Uani 1 1 d .
H42 H 0.8872 0.8669 1.0918 0.029 Uiso 1 1 calc R
C43 C 0.9697(3) 0.8818(3) 1.02543(17) 0.0289(9) Uani 1 1 d .
H43 H 0.9934 0.9395 1.0370 0.035 Uiso 1 1 calc R
C52 C 0.6443(3) 0.6744(3) 0.99041(15) 0.0242(9) Uani 1 1 d .
H52 H 0.6752 0.6195 0.9837 0.029 Uiso 1 1 calc R
C2 C 0.6685(3) 1.0028(3) 0.60993(14) 0.0209(8) Uani 1 1 d .
H2 H 0.6795 1.0656 0.6122 0.025 Uiso 1 1 calc R
C15 C 0.6972(3) 1.1656(3) 0.92187(15) 0.0221(8) Uani 1 1 d .
H15 H 0.6795 1.2128 0.8952 0.027 Uiso 1 1 calc R
C28 C -0.0825(3) 0.9843(3) 0.83003(16) 0.0301(10) Uani 1 1 d .
H28 H -0.1052 1.0031 0.8651 0.036 Uiso 1 1 calc R
C51 C 0.5629(3) 0.7003(3) 0.95115(16) 0.0304(10) Uani 1 1 d .
H51 H 0.5408 0.6627 0.9192 0.036 Uiso 1 1 calc R
C50 C 0.5153(3) 0.7809(3) 0.95944(18) 0.0340(10) Uani 1 1 d .
H50 H 0.4611 0.7983 0.9332 0.041 Uiso 1 1 calc R
C4 C 0.6395(3) 0.8676(3) 0.55026(15) 0.0233(9) Uani 1 1 d .
H4 H 0.6305 0.8399 0.5130 0.028 Uiso 1 1 calc R
C20 C 0.4031(3) 0.9831(3) 0.85679(16) 0.0262(9) Uani 1 1 d .
H20 H 0.3817 0.9923 0.8937 0.031 Uiso 1 1 calc R
C41 C 0.8682(2) 0.7503(2) 1.04443(14) 0.0174(8) Uani 1 1 d .
C13 C 0.7311(3) 1.1138(3) 1.02300(16) 0.0261(9) Uani 1 1 d .
H13 H 0.7386 1.1264 1.0635 0.031 Uiso 1 1 calc R
C7 C 0.6520(2) 0.7976(2) 0.70823(15) 0.0196(8) Uani 1 1 d .
H7 H 0.6404 0.7358 0.7007 0.023 Uiso 1 1 calc R
C6 C 0.6495(2) 0.8577(2) 0.65727(14) 0.0180(8) Uani 1 1 d .
B1 B 0.7845(3) 0.7018(3) 1.08023(17) 0.0208(9) Uani 1 1 d .
C24 C -0.1120(3) 0.9281(3) 0.73568(16) 0.0276(9) Uani 1 1 d .
H24 H -0.1558 0.9068 0.7041 0.033 Uiso 1 1 calc R
C14 C 0.7068(3) 1.1831(3) 0.98197(16) 0.0271(9) Uani 1 1 d .
H14 H 0.6969 1.2421 0.9953 0.033 Uiso 1 1 calc R
C23 C 0.1583(3) 0.9611(3) 0.76911(16) 0.0280(9) Uani 1 1 d .
H23 H 0.1763 0.9425 0.7327 0.034 Uiso 1 1 calc R
C16 C 0.7135(2) 1.0781(2) 0.90022(14) 0.0168(8) Uani 1 1 d .
C48 C 0.6304(3) 0.8094(3) 1.04601(17) 0.0279(9) Uani 1 1 d .
H48 H 0.6518 0.8479 1.0777 0.033 Uiso 1 1 calc R
C30 C 0.7198(3) 0.5329(3) 1.09267(15) 0.0238(9) Uani 1 1 d .
H30 H 0.6572 0.5577 1.0897 0.029 Uiso 1 1 calc R
C40 C 0.8835(3) 0.7532(3) 1.18241(16) 0.0287(9) Uani 1 1 d .
H40 H 0.9394 0.7469 1.1635 0.034 Uiso 1 1 calc R
C29 C 0.7989(3) 0.5913(2) 1.08724(14) 0.0178(8) Uani 1 1 d .
C35 C 0.7920(3) 0.7385(2) 1.14922(15) 0.0228(9) Uani 1 1 d .
C34 C 0.8912(3) 0.5490(2) 1.09351(14) 0.0187(8) Uani 1 1 d .
H34 H 0.9463 0.5848 1.0907 0.022 Uiso 1 1 calc R
C36 C 0.7118(3) 0.7483(3) 1.18092(17) 0.0316(10) Uani 1 1 d .
H36 H 0.6491 0.7395 1.1613 0.038 Uiso 1 1 calc R
C11 C 0.7351(2) 1.0056(2) 0.94195(15) 0.0185(8) Uani 1 1 d .
C45 C 0.9615(3) 0.7559(3) 0.95935(15) 0.0238(9) Uani 1 1 d .
H45 H 0.9791 0.7280 0.9253 0.029 Uiso 1 1 calc R
C31 C 0.7310(3) 0.4399(3) 1.10222(16) 0.0302(10) Uani 1 1 d .
H31 H 0.6762 0.4036 1.1050 0.036 Uiso 1 1 calc R
C49 C 0.5489(3) 0.8355(3) 1.00704(19) 0.0339(10) Uani 1 1 d .
H49 H 0.5170 0.8901 1.0133 0.041 Uiso 1 1 calc R
C33 C 0.9033(3) 0.4556(3) 1.10382(14) 0.0230(8) Uani 1 1 d .
H33 H 0.9657 0.4303 1.1082 0.028 Uiso 1 1 calc R
C32 C 0.8228(3) 0.4002(3) 1.10764(16) 0.0283(9) Uani 1 1 d .
H32 H 0.8303 0.3376 1.1137 0.034 Uiso 1 1 calc R
C39 C 0.8944(3) 0.7766(3) 1.24230(17) 0.0365(11) Uani 1 1 d .
H39 H 0.9565 0.7866 1.2624 0.044 Uiso 1 1 calc R
C37 C 0.7230(3) 0.7709(3) 1.24101(18) 0.0397(11) Uani 1 1 d .
H37 H 0.6679 0.7764 1.2607 0.048 Uiso 1 1 calc R
C38 C 0.8138(3) 0.7850(3) 1.27169(18) 0.0404(11) Uani 1 1 d .
H38 H 0.8206 0.8001 1.3119 0.048 Uiso 1 1 calc R
O4 O 0.4670(2) 0.6509(2) 1.09289(13) 0.0446(8) Uani 1 1 d .
H4A H 0.4834 0.6901 1.0702 0.11(3) Uiso 1 1 calc R
O3 O 0.6440(2) 1.2120(2) 0.76308(15) 0.0543(9) Uani 1 1 d .
H3A H 0.6674 1.1667 0.7808 2.0(8) Uiso 1 1 calc R
C27 C 0.0159(3) 0.9876(3) 0.82685(17) 0.0335(10) Uani 1 1 d .
H27 H 0.0581 1.0076 0.8595 0.040 Uiso 1 1 calc R
C54 C 0.4265(3) 0.5760(3) 1.0597(2) 0.0489(13) Uani 1 1 d .
H54A H 0.4780 0.5361 1.0506 0.073 Uiso 1 1 calc R
H54B H 0.3903 0.5974 1.0234 0.073 Uiso 1 1 calc R
H54C H 0.3834 0.5432 1.0825 0.073 Uiso 1 1 calc R
C53 C 0.5480(4) 1.1938(3) 0.7393(3) 0.0668(17) Uani 1 1 d .
H53A H 0.5119 1.1724 0.7702 0.100 Uiso 1 1 calc R
H53B H 0.5475 1.1477 0.7091 0.100 Uiso 1 1 calc R
H53C H 0.5183 1.2487 0.7222 0.100 Uiso 1 1 calc R

loop_
_atom_site_aniso_label
_atom_site_aniso_U_11
_atom_site_aniso_U_22
_atom_site_aniso_U_33
_atom_site_aniso_U_23
_atom_site_aniso_U_13
_atom_site_aniso_U_12
Fe1 0.0108(3) 0.0201(3) 0.0148(2) 0.0015(2) 0.00135(19) 0.0005(2)
N3 0.0121(16) 0.0227(16) 0.0199(15) -0.0004(13) 0.0032(12) 0.0007(14)
N4 0.0143(16) 0.0228(16) 0.0173(14) -0.0033(13) 0.0024(12) -0.0012(14)
C22 0.023(2) 0.031(2) 0.0228(19) -0.0064(17) 0.0037(17) -0.0002(18)
C18 0.014(2) 0.038(2) 0.0214(18) -0.0036(18) -0.0044(15) 0.0030(18)
O2 0.0166(13) 0.0211(13) 0.0175(12) 0.0014(10) 0.0029(10) -0.0013(11)
O1 0.0185(14) 0.0213(13) 0.0137(11) 0.0007(10) 0.0008(10) 0.0009(11)
C1 0.0082(18) 0.024(2) 0.0178(17) 0.0000(16) 0.0000(14) 0.0023(16)
C19 0.018(2) 0.027(2) 0.0235(19) 0.0006(16) 0.0020(16) -0.0012(17)
C21 0.013(2) 0.032(2) 0.0183(18) 0.0019(16) 0.0002(15) -0.0003(17)
C17 0.020(2) 0.039(2) 0.0210(18) -0.0033(18) 0.0043(16) -0.0013(19)
C10 0.0110(19) 0.028(2) 0.0207(18) 0.0052(16) 0.0022(15) 0.0006(16)
N2 0.0114(16) 0.0208(16) 0.0188(15) 0.0010(13) 0.0015(12) 0.0007(13)
C9 0.019(2) 0.022(2) 0.0184(18) 0.0018(15) 0.0010(15) 0.0038(17)
C8 0.021(2) 0.021(2) 0.0218(18) 0.0029(16) 0.0006(16) -0.0031(17)
N1 0.0136(16) 0.0216(16) 0.0170(15) 0.0036(13) 0.0004(12) 0.0011(13)
C3 0.023(2) 0.033(2) 0.0160(17) 0.0064(17) 0.0018(15) 0.0016(19)
C26 0.020(2) 0.028(2) 0.0273(19) -0.0025(17) 0.0073(16) -0.0003(18)
C12 0.018(2) 0.030(2) 0.0215(18) 0.0012(17) 0.0022(16) -0.0022(17)
C46 0.024(2) 0.0163(19) 0.0216(18) 0.0001(15) 0.0002(16) 0.0003(17)
C47 0.020(2) 0.022(2) 0.0218(18) 0.0088(16) 0.0051(16) 0.0003(17)
C5 0.016(2) 0.022(2) 0.0224(18) -0.0035(16) 0.0039(15) 0.0000(16)
C44 0.019(2) 0.027(2) 0.036(2) 0.0140(19) 0.0050(18) -0.0007(18)
C25 0.021(2) 0.048(3) 0.0191(18) -0.0072(18) 0.0030(16) -0.0010(19)
C42 0.025(2) 0.024(2) 0.0216(18) 0.0008(16) 0.0011(17) 0.0011(18)
C43 0.031(2) 0.021(2) 0.033(2) 0.0029(18) -0.0040(19) -0.0086(18)
C52 0.023(2) 0.028(2) 0.0223(19) 0.0082(17) 0.0053(17) -0.0010(18)
C2 0.022(2) 0.0214(19) 0.0183(18) 0.0020(16) -0.0002(16) -0.0019(17)
C15 0.020(2) 0.024(2) 0.0238(19) 0.0015(16) 0.0075(16) -0.0023(17)
C28 0.018(2) 0.051(3) 0.0227(19) -0.0127(19) 0.0057(17) -0.0049(19)
C51 0.022(2) 0.046(3) 0.022(2) 0.0116(19) 0.0006(17) -0.003(2)
C50 0.018(2) 0.047(3) 0.036(2) 0.019(2) -0.0007(19) 0.004(2)
C4 0.021(2) 0.034(2) 0.0155(17) -0.0031(17) 0.0012(15) -0.0004(18)
C20 0.023(2) 0.036(2) 0.0212(19) -0.0029(17) 0.0062(17) -0.0029(18)
C41 0.0133(19) 0.0175(19) 0.0197(17) 0.0035(15) -0.0054(15) 0.0026(16)
C13 0.022(2) 0.038(2) 0.0188(18) -0.0093(18) 0.0050(16) -0.0049(19)
C7 0.012(2) 0.021(2) 0.0253(19) -0.0015(16) 0.0024(16) -0.0014(16)
C6 0.0114(19) 0.025(2) 0.0175(17) 0.0007(15) 0.0010(14) -0.0009(16)
B1 0.020(2) 0.022(2) 0.019(2) 0.0014(18) -0.0014(18) 0.0000(19)
C24 0.018(2) 0.040(2) 0.025(2) -0.0037(18) -0.0011(17) -0.0002(18)
C14 0.024(2) 0.026(2) 0.033(2) -0.0064(18) 0.0096(18) -0.0027(18)
C23 0.023(2) 0.038(2) 0.0244(19) -0.0063(18) 0.0087(17) -0.003(2)
C16 0.0088(19) 0.024(2) 0.0179(17) -0.0010(15) 0.0037(14) -0.0020(15)
C48 0.021(2) 0.027(2) 0.036(2) 0.0073(18) 0.0041(18) 0.0010(18)
C30 0.018(2) 0.032(2) 0.0214(18) 0.0083(17) 0.0000(16) 0.0024(18)
C40 0.029(2) 0.035(2) 0.0213(19) -0.0008(18) 0.0027(18) 0.011(2)
C29 0.019(2) 0.023(2) 0.0115(16) 0.0018(15) -0.0002(14) -0.0005(17)
C35 0.025(2) 0.019(2) 0.0240(19) 0.0016(16) 0.0017(17) 0.0053(17)
C34 0.020(2) 0.020(2) 0.0161(17) 0.0012(15) 0.0037(15) -0.0022(17)
C36 0.027(2) 0.041(3) 0.027(2) -0.0043(19) 0.0058(18) -0.002(2)
C11 0.0106(19) 0.025(2) 0.0199(18) -0.0032(16) 0.0012(15) -0.0011(16)
C45 0.022(2) 0.029(2) 0.0206(18) 0.0062(17) 0.0045(16) 0.0064(18)
C31 0.026(2) 0.032(2) 0.032(2) 0.0136(18) -0.0004(18) -0.0129(19)
C49 0.021(2) 0.031(2) 0.050(3) 0.013(2) 0.005(2) 0.0083(19)
C33 0.026(2) 0.027(2) 0.0151(17) 0.0016(16) 0.0012(16) 0.0030(19)
C32 0.036(3) 0.024(2) 0.024(2) 0.0067(17) -0.0005(18) -0.0016(19)
C39 0.033(3) 0.046(3) 0.028(2) -0.009(2) -0.0053(19) 0.012(2)
C37 0.039(3) 0.053(3) 0.030(2) -0.006(2) 0.016(2) 0.004(2)
C38 0.047(3) 0.049(3) 0.024(2) -0.012(2) 0.001(2) 0.007(2)
O4 0.054(2) 0.0458(19) 0.0345(16) 0.0087(16) 0.0067(15) -0.0013(17)
O3 0.048(2) 0.047(2) 0.066(2) 0.0077(17) 0.0031(18) -0.0027(17)
C27 0.021(2) 0.053(3) 0.026(2) -0.013(2) 0.0008(17) -0.006(2)
C54 0.039(3) 0.064(3) 0.044(3) -0.001(2) 0.006(2) -0.010(3)
C53 0.040(3) 0.036(3) 0.112(5) 0.023(3) -0.036(3) -0.005(2)

loop_
_atom_type_symbol
_atom_type_description
_atom_type_scat_dispersion_real
_atom_type_scat_dispersion_imag
_atom_type_scat_source
C C 0.0033 0.0016 'International Tables Vol C Tables 4.2.6.8 and 6.1.1.4'
H H 0.0000 0.0000 'International Tables Vol C Tables 4.2.6.8 and 6.1.1.4'
B B 0.0013 0.0007 'International Tables Vol C Tables 4.2.6.8 and 6.1.1.4'
N N 0.0061 0.0033 'International Tables Vol C Tables 4.2.6.8 and 6.1.1.4'
O O 0.0106 0.0060 'International Tables Vol C Tables 4.2.6.8 and 6.1.1.4'
Fe Fe 0.3463 0.8444 'International Tables Vol C Tables 4.2.6.8 and 6.1.1.4'

loop_
_geom_angle_atom_site_label_1
_geom_angle_atom_site_label_2
_geom_angle_atom_site_label_3
_geom_angle
_geom_angle_site_symmetry_3
O1 Fe1 O2 106.51(10) .
O1 Fe1 N2 164.28(10) .
O2 Fe1 N2 87.81(10) .
O1 Fe1 N1 88.41(10) .
O2 Fe1 N1 164.01(10) .
N2 Fe1 N1 78.13(11) .
O1 Fe1 N3 91.86(10) .
O2 Fe1 N3 88.45(10) .
N2 Fe1 N3 95.04(11) .
N1 Fe1 N3 85.27(11) .
O1 Fe1 N4 87.61(10) 1_655
O2 Fe1 N4 91.66(10) 1_655
N2 Fe1 N4 85.49(10) 1_655
N1 Fe1 N4 94.76(11) 1_655
N3 Fe1 N4 179.46(11) 1_655
C21 N3 C17 116.4(3) .
C21 N3 Fe1 123.0(2) .
C17 N3 Fe1 120.2(2) .
C28 N4 C24 116.0(3) .
C28 N4 Fe1 120.7(2) 1_455
C24 N4 Fe1 123.2(2) 1_455
C23 C22 C19 125.5(3) .
C23 C22 H22 117.2 .
C19 C22 H22 117.2 .
C17 C18 C19 118.8(3) .
C17 C18 H18 120.6 .
C19 C18 H18 120.6 .
C16 O2 Fe1 132.4(2) .
C1 O1 Fe1 133.1(2) .
O1 C1 C2 119.3(3) .
O1 C1 C6 122.8(3) .
C2 C1 C6 117.9(3) .
C20 C19 C18 116.6(3) .
C20 C19 C22 120.0(3) .
C18 C19 C22 123.4(3) .
N3 C21 C20 123.1(3) .
N3 C21 H21 118.4 .
C20 C21 H21 118.4 .
N3 C17 C18 124.6(3) .
N3 C17 H17 117.7 .
C18 C17 H17 117.7 .
N2 C10 C11 124.6(3) .
N2 C10 H10 117.7 .
C11 C10 H10 117.7 .
C10 N2 C9 119.5(3) .
C10 N2 Fe1 127.1(2) .
C9 N2 Fe1 113.4(2) .
N2 C9 C8 107.7(3) .
N2 C9 H9A 110.2 .
C8 C9 H9A 110.2 .
N2 C9 H9B 110.2 .
C8 C9 H9B 110.2 .
H9A C9 H9B 108.5 .
N1 C8 C9 107.5(3) .
N1 C8 H8A 110.2 .
C9 C8 H8A 110.2 .
N1 C8 H8B 110.2 .
C9 C8 H8B 110.2 .
H8A C8 H8B 108.5 .
C7 N1 C8 120.0(3) .
C7 N1 Fe1 126.0(2) .
C8 N1 Fe1 114.0(2) .
C2 C3 C4 120.7(3) .
C2 C3 H3 119.6 .
C4 C3 H3 119.6 .
C25 C26 C27 115.8(3) .
C25 C26 C23 120.9(3) .
C27 C26 C23 123.2(3) .
C13 C12 C11 121.8(3) .
C13 C12 H12 119.1 .
C11 C12 H12 119.1 .
C45 C46 C41 122.8(3) .
C45 C46 H46 118.6 .
C41 C46 H46 118.6 .
C52 C47 C48 114.4(3) .
C52 C47 B1 121.7(3) .
C48 C47 B1 123.4(3) .
C4 C5 C6 120.8(3) .
C4 C5 H5 119.6 .
C6 C5 H5 119.6 .
C43 C44 C45 118.7(3) .
C43 C44 H44 120.6 .
C45 C44 H44 120.6 .
C24 C25 C26 119.9(3) .
C24 C25 H25 120.0 .
C26 C25 H25 120.0 .
C43 C42 C41 123.0(3) .
C43 C42 H42 118.5 .
C41 C42 H42 118.5 .
C44 C43 C42 120.5(4) .
C44 C43 H43 119.8 .
C42 C43 H43 119.8 .
C51 C52 C47 122.9(4) .
C51 C52 H52 118.5 .
C47 C52 H52 118.5 .
C3 C2 C1 121.4(3) .
C3 C2 H2 119.3 .
C1 C2 H2 119.3 .
C14 C15 C16 121.1(3) .
C14 C15 H15 119.4 .
C16 C15 H15 119.4 .
N4 C28 C27 123.5(3) .
N4 C28 H28 118.2 .
C27 C28 H28 118.2 .
C50 C51 C52 120.4(4) .
C50 C51 H51 119.8 .
C52 C51 H51 119.8 .
C51 C50 C49 119.0(4) .
C51 C50 H50 120.5 .
C49 C50 H50 120.5 .
C5 C4 C3 119.4(3) .
C5 C4 H4 120.3 .
C3 C4 H4 120.3 .
C21 C20 C19 120.5(3) .
C21 C20 H20 119.8 .
C19 C20 H20 119.8 .
C42 C41 C46 114.5(3) .
C42 C41 B1 122.7(3) .
C46 C41 B1 122.4(3) .
C12 C13 C14 119.3(3) .
C12 C13 H13 120.4 .
C14 C13 H13 120.4 .
N1 C7 C6 125.5(3) .
N1 C7 H7 117.3 .
C6 C7 H7 117.3 .
C5 C6 C1 119.7(3) .
C5 C6 C7 117.0(3) .
C1 C6 C7 123.3(3) .
C29 B1 C47 111.7(3) .
C29 B1 C35 103.8(3) .
C47 B1 C35 114.1(3) .
C29 B1 C41 112.9(3) .
C47 B1 C41 103.5(3) .
C35 B1 C41 111.2(3) .
N4 C24 C25 124.1(3) .
N4 C24 H24 118.0 .
C25 C24 H24 118.0 .
C15 C14 C13 120.9(4) .
C15 C14 H14 119.6 .
C13 C14 H14 119.6 .
C22 C23 C26 126.4(3) .
C22 C23 H23 116.8 .
C26 C23 H23 116.8 .
O2 C16 C15 119.3(3) .
O2 C16 C11 122.3(3) .
C15 C16 C11 118.5(3) .
C49 C48 C47 122.9(4) .
C49 C48 H48 118.5 .
C47 C48 H48 118.5 .
C31 C30 C29 122.7(4) .
C31 C30 H30 118.7 .
C29 C30 H30 118.7 .
C39 C40 C35 122.9(4) .
C39 C40 H40 118.5 .
C35 C40 H40 118.5 .
C30 C29 C34 115.3(3) .
C30 C29 B1 121.7(3) .
C34 C29 B1 122.8(3) .
C36 C35 C40 115.1(3) .
C36 C35 B1 124.2(3) .
C40 C35 B1 120.4(3) .
C33 C34 C29 122.4(3) .
C33 C34 H34 118.8 .
C29 C34 H34 118.8 .
C37 C36 C35 121.9(4) .
C37 C36 H36 119.1 .
C35 C36 H36 119.1 .
C12 C11 C16 118.4(3) .
C12 C11 C10 117.6(3) .
C16 C11 C10 124.0(3) .
C46 C45 C44 120.4(3) .
C46 C45 H45 119.8 .
C44 C45 H45 119.8 .
C30 C31 C32 120.6(4) .
C30 C31 H31 119.7 .
C32 C31 H31 119.7 .
C50 C49 C48 120.4(4) .
C50 C49 H49 119.8 .
C48 C49 H49 119.8 .
C32 C33 C34 120.3(4) .
C32 C33 H33 119.9 .
C34 C33 H33 119.9 .
C31 C32 C33 118.7(4) .
C31 C32 H32 120.7 .
C33 C32 H32 120.7 .
C38 C39 C40 120.0(4) .
C38 C39 H39 120.0 .
C40 C39 H39 120.0 .
C38 C37 C36 121.1(4) .
C38 C37 H37 119.5 .
C36 C37 H37 119.5 .
C39 C38 C37 119.0(4) .
C39 C38 H38 120.5 .
C37 C38 H38 120.5 .
C54 O4 H4A 109.5 .
C53 O3 H3A 109.5 .
C28 C27 C26 120.6(4) .
C28 C27 H27 119.7 .
C26 C27 H27 119.7 .
O4 C54 H54A 109.5 .
O4 C54 H54B 109.5 .
H54A C54 H54B 109.5 .
O4 C54 H54C 109.5 .
H54A C54 H54C 109.5 .
H54B C54 H54C 109.5 .
O3 C53 H53A 109.5 .
O3 C53 H53B 109.5 .
H53A C53 H53B 109.5 .
O3 C53 H53C 109.5 .
H53A C53 H53C 109.5 .
H53B C53 H53C 109.5 .

loop_
_geom_bond_atom_site_label_1
_geom_bond_atom_site_label_2
_geom_bond_distance
_geom_bond_site_symmetry_2
Fe1 O1 1.887(2) .
Fe1 O2 1.911(2) .
Fe1 N2 2.104(3) .
Fe1 N1 2.104(3) .
Fe1 N3 2.193(3) .
Fe1 N4 2.203(3) 1_655
N3 C21 1.340(4) .
N3 C17 1.357(4) .
N4 C28 1.342(4) .
N4 C24 1.345(4) .
N4 Fe1 2.203(3) 1_455
C22 C23 1.324(5) .
C22 C19 1.463(5) .
C22 H22 0.9300 .
C18 C17 1.362(5) .
C18 C19 1.407(5) .
C18 H18 0.9300 .
O2 C16 1.331(4) .
O1 C1 1.330(4) .
C1 C2 1.395(5) .
C1 C6 1.413(5) .
C19 C20 1.402(5) .
C21 C20 1.368(5) .
C21 H21 0.9300 .
C17 H17 0.9300 .
C10 N2 1.287(4) .
C10 C11 1.442(5) .
C10 H10 0.9300 .
N2 C9 1.463(4) .
C9 C8 1.514(5) .
C9 H9A 0.9700 .
C9 H9B 0.9700 .
C8 N1 1.470(4) .
C8 H8A 0.9700 .
C8 H8B 0.9700 .
N1 C7 1.285(4) .
C3 C2 1.373(5) .
C3 C4 1.389(5) .
C3 H3 0.9300 .
C26 C25 1.393(5) .
C26 C27 1.400(5) .
C26 C23 1.462(5) .
C12 C13 1.370(5) .
C12 C11 1.410(5) .
C12 H12 0.9300 .
C46 C45 1.378(5) .
C46 C41 1.408(5) .
C46 H46 0.9300 .
C47 C52 1.405(5) .
C47 C48 1.404(5) .
C47 B1 1.635(5) .
C5 C4 1.370(5) .
C5 C6 1.408(5) .
C5 H5 0.9300 .
C44 C43 1.368(5) .
C44 C45 1.383(5) .
C44 H44 0.9300 .
C25 C24 1.373(5) .
C25 H25 0.9300 .
C42 C43 1.387(5) .
C42 C41 1.396(5) .
C42 H42 0.9300 .
C43 H43 0.9300 .
C52 C51 1.394(5) .
C52 H52 0.9300 .
C2 H2 0.9300 .
C15 C14 1.376(5) .
C15 C16 1.398(5) .
C15 H15 0.9300 .
C28 C27 1.368(5) .
C28 H28 0.9300 .
C51 C50 1.373(6) .
C51 H51 0.9300 .
C50 C49 1.375(6) .
C50 H50 0.9300 .
C4 H4 0.9300 .
C20 H20 0.9300 .
C41 B1 1.649(5) .
C13 C14 1.387(5) .
C13 H13 0.9300 .
C7 C6 1.448(5) .
C7 H7 0.9300 .
B1 C29 1.633(5) .
B1 C35 1.644(5) .
C24 H24 0.9300 .
C14 H14 0.9300 .
C23 H23 0.9300 .
C16 C11 1.426(5) .
C48 C49 1.393(5) .
C48 H48 0.9300 .
C30 C31 1.382(5) .
C30 C29 1.402(5) .
C30 H30 0.9300 .
C40 C39 1.389(5) .
C40 C35 1.402(5) .
C40 H40 0.9300 .
C29 C34 1.405(5) .
C35 C36 1.397(5) .
C34 C33 1.392(5) .
C34 H34 0.9300 .
C36 C37 1.391(5) .
C36 H36 0.9300 .
C45 H45 0.9300 .
C31 C32 1.383(5) .
C31 H31 0.9300 .
C49 H49 0.9300 .
C33 C32 1.384(5) .
C33 H33 0.9300 .
C32 H32 0.9300 .
C39 C38 1.368(6) .
C39 H39 0.9300 .
C37 C38 1.370(6) .
C37 H37 0.9300 .
C38 H38 0.9300 .
O4 C54 1.404(5) .
O4 H4A 0.8200 .
O3 C53 1.391(5) .
O3 H3A 0.8200 .
C27 H27 0.9300 .
C54 H54A 0.9600 .
C54 H54B 0.9600 .
C54 H54C 0.9600 .
C53 H53A 0.9600 .
C53 H53B 0.9600 .
C53 H53C 0.9600 .

loop_
_geom_hbond_atom_site_label_D
_geom_hbond_atom_site_label_H
_geom_hbond_atom_site_label_A
_geom_hbond_distance_DH
_geom_hbond_distance_HA
_geom_hbond_distance_DA
_geom_hbond_angle_DHA
O3 H3A O2 0.82 2.06 2.861(4) 166.0
